data_4071694
loop_
_publ_author_name
'Wang, Hong'
'Shen, Hao'
'Chan, Hoi-Shan'
'Xie, Zuowei'

_publ_section_title
;
 Synthesis and Structural Characterization of Group 4 Metal Complexes
 Bearing Pentavalent Phosphorus-Bridged Ligands
 [(C13H8)(iPr2N)P(&#x2212;O)(C2B10H10)]2&#x2212;and
 [(C13H9)(iPr2N)P(&#xE5FB;O)(C2B9H10)]2&#x2212;
;
_journal_issue 15
_journal_name_full Organometallics
_journal_page_first 3964
_journal_paper_doi 10.1021/om800319w
_journal_volume 27
_journal_year 2008
_chemical_formula_sum 'C21 H34 B10 N O P'
_chemical_formula_weight 455.56
_chemical_name_systematic
; 
 ? 
;
_space_group_IT_number 14
_symmetry_cell_setting monoclinic
_symmetry_space_group_name_Hall '-P 2yn'
_symmetry_space_group_name_H-M 'P 1 21/n 1'
_atom_sites_solution_hydrogens geom
_atom_sites_solution_primary direct
_atom_sites_solution_secondary difmap
_audit_creation_method SHELXL-97
_cell_angle_alpha 90.00
_cell_angle_beta 105.089(2)
_cell_angle_gamma 90.00
_cell_formula_units_Z 4
_cell_length_a 11.2900(10)
_cell_length_b 10.9564(9)
_cell_length_c 21.1161(18)
_cell_measurement_temperature 293(2)
_cell_volume 2522.0(4)
_computing_cell_refinement 'Bruker SMART'
_computing_data_collection 'Bruker SMART'
_computing_data_reduction 'Bruker SHELXTL'
_computing_molecular_graphics 'Bruker SHELXTL'
_computing_publication_material 'Bruker SHELXTL'
_computing_structure_refinement 'SHELXL-97 (Sheldrick, 1997)'
_computing_structure_solution 'SHELXS-97 (Sheldrick, 1990)'
_diffrn_ambient_temperature 293(2)
_diffrn_measured_fraction_theta_full 0.998
_diffrn_measured_fraction_theta_max 0.998
_diffrn_measurement_device_type 'CCD area detector'
_diffrn_measurement_method 'phi and omega scans'
_diffrn_radiation_monochromator graphite
_diffrn_radiation_source 'fine-focus sealed tube'
_diffrn_radiation_type MoK\a
_diffrn_radiation_wavelength 0.71073
_diffrn_reflns_av_R_equivalents 0.1099
_diffrn_reflns_av_sigmaI/netI 0.1140
_diffrn_reflns_limit_h_max 12
_diffrn_reflns_limit_h_min -12
_diffrn_reflns_limit_k_max 12
_diffrn_reflns_limit_k_min -12
_diffrn_reflns_limit_l_max 21
_diffrn_reflns_limit_l_min -24
_diffrn_reflns_number 12082
_diffrn_reflns_theta_full 25.00
_diffrn_reflns_theta_max 25.00
_diffrn_reflns_theta_min 1.88
_exptl_absorpt_coefficient_mu 0.125
_exptl_absorpt_correction_T_max 1.0000
_exptl_absorpt_correction_T_min 0.9515
_exptl_absorpt_correction_type sadabs
_exptl_crystal_colour colorless
_exptl_crystal_density_diffrn 1.200
_exptl_crystal_density_method 'not measured'
_exptl_crystal_description block
_exptl_crystal_F_000 960
_exptl_crystal_size_max 0.40
_exptl_crystal_size_mid 0.30
_exptl_crystal_size_min 0.20
_refine_diff_density_max 0.574
_refine_diff_density_min -0.447
_refine_diff_density_rms 0.109
_refine_ls_extinction_method none
_refine_ls_goodness_of_fit_ref 1.136
_refine_ls_hydrogen_treatment riding
_refine_ls_matrix_type full
_refine_ls_number_parameters 307
_refine_ls_number_reflns 3946
_refine_ls_number_restraints 0
_refine_ls_restrained_S_all 1.136
_refine_ls_R_factor_all 0.1805
_refine_ls_R_factor_gt 0.1093
_refine_ls_shift/su_max 0.005
_refine_ls_shift/su_mean 0.001
_refine_ls_structure_factor_coef Fsqd
_refine_ls_weighting_details 'calc w=1/[\s^2^(Fo^2^)+(0.0769P)^2^+21.5784P] where P=(Fo^2^+2Fc^2^)/3'
_refine_ls_weighting_scheme calc
_refine_ls_wR_factor_gt 0.2435
_refine_ls_wR_factor_ref 0.3021
_reflns_number_gt 2315
_reflns_number_total 3946
_reflns_threshold_expression >2sigma(I)
_cod_data_source_file om800319w-file001.cif
_cod_data_source_block 4
_cod_original_sg_symbol_H-M P2(1)/n
_cod_database_code 4071694

loop_
_symmetry_equiv_pos_as_xyz
'x, y, z'
'-x+1/2, y+1/2, -z+1/2'
'-x, -y, -z'
'x-1/2, -y-1/2, z-1/2'

loop_
_atom_site_label
_atom_site_type_symbol
_atom_site_fract_x
_atom_site_fract_y
_atom_site_fract_z
_atom_site_U_iso_or_equiv
_atom_site_adp_type
_atom_site_occupancy
_atom_site_symmetry_multiplicity
_atom_site_calc_flag
_atom_site_refinement_flags
P1 P 0.13922(18) 0.35312(17) 0.29237(9) 0.0181(5) Uani 1 1 d .
C1 C -0.0122(7) 0.3902(6) 0.2318(4) 0.0208(17) Uani 1 1 d .
C2 C -0.0508(8) 0.2830(8) 0.1744(4) 0.031(2) Uani 1 1 d .
H2 H 0.0060 0.2004 0.1778 0.037 Uiso 1 1 calc R
C11 C 0.2241(7) 0.5000(7) 0.3029(4) 0.0218(18) Uani 1 1 d .
H11A H 0.2119 0.5389 0.2598 0.026 Uiso 1 1 calc R
C12 C 0.2053(7) 0.5952(6) 0.3520(4) 0.0208(17) Uani 1 1 d .
C13 C 0.1019(8) 0.6618(7) 0.3532(4) 0.030(2) Uani 1 1 d .
H13A H 0.0289 0.6498 0.3212 0.036 Uiso 1 1 calc R
C14 C 0.1080(8) 0.7470(7) 0.4030(4) 0.035(2) Uani 1 1 d .
H14A H 0.0391 0.7927 0.4039 0.041 Uiso 1 1 calc R
C15 C 0.2161(9) 0.7637(8) 0.4509(4) 0.040(2) Uani 1 1 d .
H15A H 0.2187 0.8194 0.4845 0.048 Uiso 1 1 calc R
C16 C 0.3209(8) 0.6984(8) 0.4498(4) 0.034(2) Uani 1 1 d .
H16A H 0.3942 0.7112 0.4816 0.041 Uiso 1 1 calc R
C17 C 0.3139(8) 0.6137(7) 0.4000(4) 0.028(2) Uani 1 1 d .
C18 C 0.4088(7) 0.5353(7) 0.3863(4) 0.0262(19) Uani 1 1 d .
C19 C 0.5313(7) 0.5194(8) 0.4201(4) 0.036(2) Uani 1 1 d .
H19A H 0.5639 0.5592 0.4597 0.043 Uiso 1 1 calc R
C20 C 0.6035(8) 0.4436(9) 0.3938(5) 0.044(2) Uani 1 1 d .
H20A H 0.6861 0.4346 0.4152 0.053 Uiso 1 1 calc R
C21 C 0.5555(8) 0.3818(8) 0.3369(5) 0.040(2) Uani 1 1 d .
H21A H 0.6056 0.3297 0.3206 0.048 Uiso 1 1 calc R
C22 C 0.4341(8) 0.3949(8) 0.3032(4) 0.033(2) Uani 1 1 d .
H22A H 0.4025 0.3545 0.2637 0.040 Uiso 1 1 calc R
C23 C 0.3601(7) 0.4699(7) 0.3297(4) 0.0259(19) Uani 1 1 d .
C24 C 0.0564(7) 0.3734(7) 0.4043(4) 0.0241(18) Uani 1 1 d .
H24A H 0.0281 0.4504 0.3819 0.029 Uiso 1 1 calc R
C25 C -0.0545(8) 0.3087(8) 0.4146(4) 0.038(2) Uani 1 1 d .
H25A H -0.1099 0.2905 0.3728 0.057 Uiso 1 1 calc R
H25B H -0.0949 0.3601 0.4393 0.057 Uiso 1 1 calc R
H25C H -0.0296 0.2341 0.4381 0.057 Uiso 1 1 calc R
C26 C 0.1454(8) 0.4051(8) 0.4694(4) 0.034(2) Uani 1 1 d .
H26A H 0.2153 0.4464 0.4617 0.052 Uiso 1 1 calc R
H26B H 0.1717 0.3317 0.4938 0.052 Uiso 1 1 calc R
H26C H 0.1055 0.4574 0.4940 0.052 Uiso 1 1 calc R
C27 C 0.1710(8) 0.1810(7) 0.3885(4) 0.033(2) Uani 1 1 d .
H27A H 0.1529 0.1725 0.4313 0.040 Uiso 1 1 calc R
C28 C 0.3085(9) 0.1756(9) 0.4018(5) 0.048(3) Uani 1 1 d .
H28A H 0.3441 0.2438 0.4286 0.073 Uiso 1 1 calc R
H28B H 0.3310 0.1785 0.3610 0.073 Uiso 1 1 calc R
H28C H 0.3379 0.1010 0.4243 0.073 Uiso 1 1 calc R
C29 C 0.1077(11) 0.0750(9) 0.3472(5) 0.060(3) Uani 1 1 d .
H29A H 0.0207 0.0816 0.3410 0.090 Uiso 1 1 calc R
H29B H 0.1362 -0.0004 0.3691 0.090 Uiso 1 1 calc R
H29C H 0.1263 0.0765 0.3054 0.090 Uiso 1 1 calc R
N1 N 0.1184(6) 0.3032(6) 0.3614(3) 0.0235(15) Uani 1 1 d .
B3 B -0.1354(9) 0.2971(10) 0.2297(5) 0.031(2) Uani 1 1 d .
H3 H -0.1378 0.2293 0.2677 0.038 Uiso 1 1 calc R
B4 B -0.1407(8) 0.4571(9) 0.2436(5) 0.032(2) Uani 1 1 d .
H4 H -0.1487 0.4945 0.2907 0.038 Uiso 1 1 calc R
B5 B -0.0492(9) 0.5301(9) 0.1951(5) 0.035(2) Uani 1 1 d .
H5 H 0.0029 0.6145 0.2110 0.042 Uiso 1 1 calc R
B6 B 0.0105(9) 0.4128(9) 0.1536(4) 0.027(2) Uani 1 1 d .
H6 H 0.1009 0.4196 0.1434 0.032 Uiso 1 1 calc R
B7 B -0.2046(10) 0.2678(11) 0.1458(5) 0.043(3) Uani 1 1 d .
H7 H -0.2537 0.1821 0.1294 0.052 Uiso 1 1 calc R
B8 B -0.2644(9) 0.3823(12) 0.1885(5) 0.045(3) Uani 1 1 d .
H8 H -0.3534 0.3714 0.1999 0.054 Uiso 1 1 calc R
B9 B -0.2117(10) 0.5281(10) 0.1663(5) 0.042(3) Uani 1 1 d .
H9 H -0.2662 0.6121 0.1634 0.050 Uiso 1 1 calc R
B10 B -0.1202(10) 0.4999(10) 0.1114(5) 0.042(3) Uani 1 1 d .
H10 H -0.1157 0.5654 0.0727 0.050 Uiso 1 1 calc R
B11 B -0.1151(10) 0.3389(11) 0.0988(5) 0.041(3) Uani 1 1 d .
H11 H -0.1065 0.2987 0.0524 0.049 Uiso 1 1 calc R
B12 B -0.2525(10) 0.4110(12) 0.1071(6) 0.051(3) Uani 1 1 d .
H12 H -0.3345 0.4194 0.0657 0.061 Uiso 1 1 calc R
O1 O 0.1966(5) 0.2617(5) 0.2592(3) 0.0277(13) Uani 1 1 d .

loop_
_atom_site_aniso_label
_atom_site_aniso_U_11
_atom_site_aniso_U_22
_atom_site_aniso_U_33
_atom_site_aniso_U_23
_atom_site_aniso_U_13
_atom_site_aniso_U_12
P1 0.0193(10) 0.0145(10) 0.0208(10) -0.0006(9) 0.0058(8) 0.0031(9)
C1 0.027(4) 0.013(4) 0.023(4) -0.001(3) 0.008(3) -0.002(3)
C2 0.034(5) 0.030(5) 0.029(5) -0.006(4) 0.010(4) 0.003(4)
C11 0.020(4) 0.024(4) 0.018(4) 0.004(3) 0.000(3) -0.005(3)
C12 0.018(4) 0.014(4) 0.028(4) 0.005(3) 0.001(3) -0.001(3)
C13 0.031(5) 0.017(4) 0.045(5) -0.003(4) 0.012(4) 0.000(4)
C14 0.039(5) 0.015(4) 0.051(6) -0.005(4) 0.014(5) -0.001(4)
C15 0.056(7) 0.022(5) 0.042(6) -0.009(4) 0.014(5) -0.008(4)
C16 0.037(5) 0.032(5) 0.033(5) -0.005(4) 0.008(4) -0.010(4)
C17 0.036(5) 0.016(4) 0.031(5) 0.005(4) 0.007(4) -0.007(4)
C18 0.024(5) 0.021(4) 0.034(5) 0.008(4) 0.007(4) -0.006(4)
C19 0.026(5) 0.038(5) 0.039(5) 0.003(4) -0.001(4) -0.002(4)
C20 0.025(5) 0.053(6) 0.052(6) 0.009(5) 0.007(5) 0.003(5)
C21 0.027(5) 0.037(6) 0.058(6) 0.004(5) 0.015(5) 0.007(4)
C22 0.036(5) 0.035(5) 0.029(5) -0.001(4) 0.007(4) -0.005(4)
C23 0.024(5) 0.027(5) 0.026(4) 0.009(4) 0.006(4) -0.004(4)
C24 0.026(4) 0.017(4) 0.032(5) -0.002(4) 0.013(4) 0.003(3)
C25 0.031(5) 0.044(6) 0.043(6) -0.013(4) 0.019(4) -0.007(4)
C26 0.038(5) 0.037(5) 0.028(5) -0.008(4) 0.008(4) -0.008(4)
C27 0.047(6) 0.015(4) 0.042(5) 0.012(4) 0.019(4) 0.012(4)
C28 0.050(6) 0.045(6) 0.050(6) 0.016(5) 0.013(5) 0.024(5)
C29 0.085(9) 0.027(6) 0.074(8) -0.002(5) 0.033(7) -0.004(5)
N1 0.025(4) 0.021(3) 0.028(4) -0.001(3) 0.011(3) 0.005(3)
B3 0.023(5) 0.039(6) 0.030(6) 0.001(5) 0.003(4) -0.008(5)
B4 0.020(5) 0.036(6) 0.038(6) -0.013(5) 0.005(4) 0.006(4)
B5 0.031(6) 0.028(6) 0.043(6) 0.002(5) 0.001(5) 0.008(5)
B6 0.030(5) 0.030(5) 0.017(5) 0.005(4) 0.004(4) 0.008(4)
B7 0.035(6) 0.054(7) 0.032(6) 0.002(5) -0.006(5) -0.011(5)
B8 0.021(6) 0.073(9) 0.037(6) -0.006(6) 0.000(5) -0.007(5)
B9 0.036(6) 0.040(6) 0.041(7) 0.000(5) -0.005(5) 0.015(5)
B10 0.040(7) 0.040(6) 0.038(6) 0.014(5) -0.002(5) 0.006(5)
B11 0.040(6) 0.058(7) 0.020(5) -0.012(5) 0.001(5) 0.002(6)
B12 0.031(6) 0.066(8) 0.048(7) -0.010(6) -0.004(5) -0.009(6)
O1 0.029(3) 0.024(3) 0.031(3) -0.003(3) 0.009(2) 0.007(2)

loop_
_atom_type_symbol
_atom_type_description
_atom_type_scat_dispersion_real
_atom_type_scat_dispersion_imag
_atom_type_scat_source
C C 0.0033 0.0016 'International Tables Vol C Tables 4.2.6.8 and 6.1.1.4'
H H 0.0000 0.0000 'International Tables Vol C Tables 4.2.6.8 and 6.1.1.4'
B B 0.0013 0.0007 'International Tables Vol C Tables 4.2.6.8 and 6.1.1.4'
N N 0.0061 0.0033 'International Tables Vol C Tables 4.2.6.8 and 6.1.1.4'
O O 0.0106 0.0060 'International Tables Vol C Tables 4.2.6.8 and 6.1.1.4'
P P 0.1023 0.0942 'International Tables Vol C Tables 4.2.6.8 and 6.1.1.4'

loop_
_geom_angle_atom_site_label_1
_geom_angle_atom_site_label_2
_geom_angle_atom_site_label_3
_geom_angle
O1 P1 N1 112.5(3)
O1 P1 C11 111.7(3)
N1 P1 C11 112.0(3)
O1 P1 C1 104.9(3)
N1 P1 C1 111.2(3)
C11 P1 C1 104.0(3)
C2 C1 B4 109.9(6)
C2 C1 B5 108.4(6)
B4 C1 B5 64.2(6)
C2 C1 B3 60.2(5)
B4 C1 B3 62.8(5)
B5 C1 B3 114.7(6)
C2 C1 B6 59.3(5)
B4 C1 B6 114.6(6)
B5 C1 B6 61.8(5)
B3 C1 B6 112.1(6)
C2 C1 P1 111.1(5)
B4 C1 P1 130.3(5)
B5 C1 P1 124.5(5)
B3 C1 P1 118.2(5)
B6 C1 P1 109.9(5)
C1 C2 B11 113.5(7)
C1 C2 B6 63.0(5)
B11 C2 B6 63.4(6)
C1 C2 B7 112.3(7)
B11 C2 B7 63.2(6)
B6 C2 B7 116.2(7)
C1 C2 B3 61.5(5)
B11 C2 B3 115.9(7)
B6 C2 B3 116.4(7)
B7 C2 B3 62.9(6)
C12 C11 C23 101.5(6)
C12 C11 P1 121.0(5)
C23 C11 P1 107.1(5)
C13 C12 C17 120.0(7)
C13 C12 C11 129.9(7)
C17 C12 C11 110.1(6)
C12 C13 C14 119.4(8)
C15 C14 C13 120.2(8)
C14 C15 C16 120.9(8)
C17 C16 C15 118.4(8)
C12 C17 C16 121.1(8)
C12 C17 C18 108.9(7)
C16 C17 C18 129.9(8)
C23 C18 C19 119.8(8)
C23 C18 C17 109.3(7)
C19 C18 C17 131.0(8)
C20 C19 C18 118.9(8)
C21 C20 C19 120.9(9)
C20 C21 C22 121.2(9)
C21 C22 C23 118.3(8)
C18 C23 C22 120.7(8)
C18 C23 C11 110.1(7)
C22 C23 C11 129.1(7)
N1 C24 C25 112.6(6)
N1 C24 C26 111.3(6)
C25 C24 C26 110.9(7)
C28 C27 N1 112.9(7)
C28 C27 C29 112.7(8)
N1 C27 C29 112.4(7)
C24 N1 C27 115.1(6)
C24 N1 P1 124.7(5)
C27 N1 P1 120.1(5)
C2 B3 C1 58.3(5)
C2 B3 B8 104.5(7)
C1 B3 B8 105.0(7)
C2 B3 B7 58.4(6)
C1 B3 B7 106.1(7)
B8 B3 B7 60.5(6)
C2 B3 B4 104.7(7)
C1 B3 B4 58.2(5)
B8 B3 B4 60.0(6)
B7 B3 B4 108.6(7)
C1 B4 B8 105.1(7)
C1 B4 B3 59.0(5)
B8 B4 B3 59.3(6)
C1 B4 B9 104.4(7)
B8 B4 B9 60.9(6)
B3 B4 B9 107.5(7)
C1 B4 B5 58.3(5)
B8 B4 B5 107.4(7)
B3 B4 B5 106.9(7)
B9 B4 B5 58.8(6)
C1 B5 B10 106.0(7)
C1 B5 B9 104.6(7)
B10 B5 B9 59.8(6)
C1 B5 B6 60.0(5)
B10 B5 B6 60.4(6)
B9 B5 B6 108.1(7)
C1 B5 B4 57.4(5)
B10 B5 B4 107.7(7)
B9 B5 B4 60.0(6)
B6 B5 B4 107.6(7)
C2 B6 C1 57.7(5)
C2 B6 B11 58.3(6)
C1 B6 B11 105.2(7)
C2 B6 B5 104.3(7)
C1 B6 B5 58.2(5)
B11 B6 B5 108.0(7)
C2 B6 B10 103.8(7)
C1 B6 B10 104.0(7)
B11 B6 B10 60.2(6)
B5 B6 B10 59.5(6)
C2 B7 B11 58.3(6)
C2 B7 B3 58.6(5)
B11 B7 B3 108.3(7)
C2 B7 B8 103.9(7)
B11 B7 B8 108.8(8)
B3 B7 B8 59.4(6)
C2 B7 B12 103.8(8)
B11 B7 B12 60.4(6)
B3 B7 B12 107.5(8)
B8 B7 B12 60.2(7)
B3 B8 B4 60.7(5)
B3 B8 B7 60.0(6)
B4 B8 B7 108.8(7)
B3 B8 B12 108.0(8)
B4 B8 B12 107.9(8)
B7 B8 B12 60.2(6)
B3 B8 B9 108.2(7)
B4 B8 B9 60.3(6)
B7 B8 B9 107.3(8)
B12 B8 B9 58.9(6)
B12 B9 B10 59.9(6)
B12 B9 B5 107.9(8)
B10 B9 B5 59.9(6)
B12 B9 B4 107.5(8)
B10 B9 B4 108.7(7)
B5 B9 B4 61.2(6)
B12 B9 B8 59.9(6)
B10 B9 B8 107.7(8)
B5 B9 B8 107.6(7)
B4 B9 B8 58.8(6)
B12 B10 B9 59.9(6)
B12 B10 B5 108.1(8)
B9 B10 B5 60.2(6)
B12 B10 B11 60.5(6)
B9 B10 B11 108.5(8)
B5 B10 B11 108.1(7)
B12 B10 B6 108.0(8)
B9 B10 B6 108.3(7)
B5 B10 B6 60.1(5)
B11 B10 B6 59.6(6)
C2 B11 B7 58.5(6)
C2 B11 B6 58.3(5)
B7 B11 B6 108.1(7)
C2 B11 B10 103.8(7)
B7 B11 B10 107.8(8)
B6 B11 B10 60.2(6)
C2 B11 B12 103.7(7)
B7 B11 B12 60.2(6)
B6 B11 B12 107.4(7)
B10 B11 B12 59.2(6)
B10 B12 B9 60.1(6)
B10 B12 B11 60.4(6)
B9 B12 B11 108.5(8)
B10 B12 B7 108.1(8)
B9 B12 B7 108.8(8)
B11 B12 B7 59.4(6)
B10 B12 B8 108.8(8)
B9 B12 B8 61.2(7)
B11 B12 B8 107.5(8)
B7 B12 B8 59.7(7)

loop_
_geom_bond_atom_site_label_1
_geom_bond_atom_site_label_2
_geom_bond_distance
P1 O1 1.466(5)
P1 N1 1.630(6)
P1 C11 1.857(8)
P1 C1 1.893(8)
C1 C2 1.661(11)
C1 B4 1.702(11)
C1 B5 1.719(12)
C1 B3 1.716(12)
C1 B6 1.752(11)
C2 B11 1.689(13)
C2 B6 1.689(13)
C2 B7 1.692(13)
C2 B3 1.696(12)
C11 C12 1.525(10)
C11 C23 1.528(10)
C12 C13 1.383(11)
C12 C17 1.386(11)
C13 C14 1.393(11)
C14 C15 1.380(12)
C15 C16 1.389(12)
C16 C17 1.390(11)
C17 C18 1.459(11)
C18 C23 1.380(11)
C18 C19 1.393(11)
C19 C20 1.376(12)
C20 C21 1.363(13)
C21 C22 1.377(12)
C22 C23 1.389(11)
C24 N1 1.494(9)
C24 C25 1.503(11)
C24 C26 1.517(11)
C27 C28 1.505(12)
C27 N1 1.515(9)
C27 C29 1.516(13)
B3 B8 1.758(15)
B3 B7 1.769(14)
B3 B4 1.782(14)
B4 B8 1.769(14)
B4 B9 1.798(14)
B4 B5 1.819(15)
B5 B10 1.771(15)
B5 B9 1.777(14)
B5 B6 1.783(13)
B6 B11 1.776(14)
B6 B10 1.788(13)
B7 B11 1.771(15)
B7 B8 1.777(17)
B7 B12 1.786(17)
B8 B12 1.786(16)
B8 B9 1.808(16)
B9 B12 1.766(16)
B9 B10 1.769(16)
B10 B12 1.766(16)
B10 B11 1.787(16)
B11 B12 1.789(16)
